data_4511537
loop_
_publ_author_name
'Guzm\'an-Perc\'astegui, Edmundo'
'Alvarado-Rodr\'iguez, Jos\'e G.'
'Cruz-Borbolla, Juli\'an'
'Andrade-L\'opez, Noem\'i'
'V\'azquez-Garc\'ia, Rosa A.'
'Nava-Galindo, Rigo N.'
'Pandiyan, Thangarasu'

_publ_contact_author 'Jose Guadalupe Alvarado Rodriguez'
_publ_section_title
;
 Subtle C--H&#x00B7;&#x00B7;&#x00B7;Hal (Hal = Cl, Br) Bonding as
 Predominant Synthon in the Assembly of Supramolecular Architectures Based
 on Luminescent Tin(IV) Complexes. Crystallography, Hirshfeld Surfaces,
 DFT Calculations, and Fluorescence
;
_journal_issue 8
_journal_name_full 'Crystal Growth &amp; Design'
_journal_page_first 3742
_journal_paper_doi 10.1021/cg401818k
_journal_volume 14
_journal_year 2014
_chemical_formula_moiety 'C16 H18 Cl2 N2 S Sn'
_chemical_formula_sum 'C16 H18 Cl2 N2 S Sn'
_chemical_formula_weight 459.97
_space_group_crystal_system monoclinic
_space_group_IT_number 14
_space_group_name_Hall '-P 2yn'
_space_group_name_H-M_alt 'P 1 21/n 1'
_symmetry_space_group_name_Hall '-P 2yn'
_symmetry_space_group_name_H-M 'P 1 21/n 1'
_atom_sites_solution_hydrogens geom
_atom_sites_solution_primary direct
_atom_sites_solution_secondary difmap
_audit_creation_method
;
  Olex2 1.2
  (compiled May  9 2012 12:37:22, GUI svn.r4230)
;
_cell_angle_alpha 90.00
_cell_angle_beta 114.255(5)
_cell_angle_gamma 90.00
_cell_formula_units_Z 4
_cell_length_a 12.9592(4)
_cell_length_b 10.4092(3)
_cell_length_c 14.5307(6)
_cell_measurement_reflns_used 18117
_cell_measurement_temperature 293(2)
_cell_measurement_theta_max 26.3153
_cell_measurement_theta_min 3.0691
_cell_volume 1787.09(13)
_computing_cell_refinement
;
CrysAlisPro, Agilent Technologies,
Version 1.171.35.15 (release 03-08-2011 CrysAlis171 .NET)
(compiled Aug  3 2011,13:03:54)
;
_computing_data_collection
;
CrysAlisPro, Agilent Technologies,
Version 1.171.35.15 (release 03-08-2011 CrysAlis171 .NET)
(compiled Aug  3 2011,13:03:54)
;
_computing_data_reduction
;
CrysAlisPro, Agilent Technologies,
Version 1.171.35.15 (release 03-08-2011 CrysAlis171 .NET)
(compiled Aug  3 2011,13:03:54)
;
_computing_structure_refinement
;
XL, G.M. Sheldrick, Acta Cryst.
(2008). A64, 112-122
;
_computing_structure_solution
;
XS, G.M. Sheldrick, Acta Cryst.
(2008). A64, 112-122
;
_diffrn_ambient_temperature 293(2)
_diffrn_detector_area_resol_mean 10.3659
_diffrn_measured_fraction_theta_full 0.996
_diffrn_measured_fraction_theta_max 0.996
_diffrn_measurement_details
;
  1 omega  -61.00   34.00   1.0000   10.0000
omega____ theta____ kappa____ phi______ frames
    -       12.4241  -57.0000   60.0000 95

  2 omega  -18.00   75.00   1.0000   10.0000
omega____ theta____ kappa____ phi______ frames
    -       12.4241   77.0000  -30.0000 93

  3 omega  -17.00   79.00   1.0000   10.0000
omega____ theta____ kappa____ phi______ frames
    -       12.4241   57.0000 -150.0000 96

  4 omega  -25.00   31.00   1.0000   10.0000
omega____ theta____ kappa____ phi______ frames
    -      -10.8616  -99.0000 -120.0000 56

  5 omega  -99.00  -53.00   1.0000   10.0000
omega____ theta____ kappa____ phi______ frames
    -      -10.8616  178.0000 -150.0000 46

  6 omega  -40.00   63.00   1.0000   10.0000
omega____ theta____ kappa____ phi______ frames
    -      -10.8616   57.0000  150.0000 103

  7 omega  -87.00   15.00   1.0000   10.0000
omega____ theta____ kappa____ phi______ frames
    -      -10.8616  -37.0000    0.0000 102

  8 omega  -64.00   39.00   1.0000   10.0000
omega____ theta____ kappa____ phi______ frames
    -       12.4241  -37.0000  -60.0000 103

  9 omega   35.00  102.00   1.0000   10.0000
omega____ theta____ kappa____ phi______ frames
    -       12.4241  178.0000  -60.0000 67

 10 omega  -74.00  -24.00   1.0000   10.0000
omega____ theta____ kappa____ phi______ frames
    -      -10.8616  135.0000  -57.0000 50

 11 omega  -25.00   54.00   1.0000   10.0000
omega____ theta____ kappa____ phi______ frames
    -       12.4241  -99.0000  -90.0000 79

 12 omega  -25.00   54.00   1.0000   10.0000
omega____ theta____ kappa____ phi______ frames
    -       12.4241  -99.0000  120.0000 79

 13 omega  -17.00   52.00   1.0000   10.0000
omega____ theta____ kappa____ phi______ frames
    -       12.4241   57.0000   60.0000 69

 14 omega  -21.00   91.00   1.0000   10.0000
omega____ theta____ kappa____ phi______ frames
    -       12.4241   77.0000 -180.0000 112
;
_diffrn_measurement_device_type 'Xcalibur, Atlas, Gemini'
_diffrn_measurement_method '\w scans'
_diffrn_orient_matrix_UB_11 0.0547785000
_diffrn_orient_matrix_UB_12 -0.0054098000
_diffrn_orient_matrix_UB_13 0.0004906000
_diffrn_orient_matrix_UB_21 -0.0241291000
_diffrn_orient_matrix_UB_22 0.0004036000
_diffrn_orient_matrix_UB_23 -0.0535351000
_diffrn_orient_matrix_UB_31 0.0044861000
_diffrn_orient_matrix_UB_32 0.0679358000
_diffrn_orient_matrix_UB_33 0.0003413000
_diffrn_radiation_monochromator graphite
_diffrn_radiation_type 'Mo K\a'
_diffrn_radiation_wavelength 0.7107
_diffrn_reflns_av_R_equivalents 0.0605
_diffrn_reflns_av_unetI/netI 0.0190
_diffrn_reflns_limit_h_max 16
_diffrn_reflns_limit_h_min -16
_diffrn_reflns_limit_k_max 12
_diffrn_reflns_limit_k_min -13
_diffrn_reflns_limit_l_max 18
_diffrn_reflns_limit_l_min -18
_diffrn_reflns_number 50036
_diffrn_reflns_theta_full 26.37
_diffrn_reflns_theta_max 26.37
_diffrn_reflns_theta_min 3.37
_diffrn_source 'Enhance (Mo) X-ray Source'
_exptl_absorpt_coefficient_mu 1.843
_exptl_absorpt_correction_T_max 0.828
_exptl_absorpt_correction_T_min 0.651
_exptl_absorpt_correction_type analytical
_exptl_absorpt_process_details
;
CrysAlisPro, Agilent Technologies,
Version 1.171.35.15 (release 03-08-2011 CrysAlis171 .NET)
(compiled Aug  3 2011,13:03:54)
Analytical numeric absorption correction using a multifaceted crystal
            model based on expressions derived by R.C. Clark & J.S. Reid.
(Clark, R. C. & Reid, J. S. (1995). Acta Cryst. A51, 887-897)
;
_exptl_crystal_density_diffrn 1.710
_exptl_crystal_density_method 'not measured'
_exptl_crystal_description Block
_exptl_crystal_F_000 912
_exptl_crystal_size_max 0.3638
_exptl_crystal_size_mid 0.2084
_exptl_crystal_size_min 0.1565
_refine_diff_density_max 0.565
_refine_diff_density_min -0.536
_refine_diff_density_rms 0.064
_refine_ls_extinction_method none
_refine_ls_goodness_of_fit_ref 1.064
_refine_ls_hydrogen_treatment mixed
_refine_ls_matrix_type full
_refine_ls_number_parameters 200
_refine_ls_number_reflns 3638
_refine_ls_number_restraints 0
_refine_ls_restrained_S_all 1.064
_refine_ls_R_factor_all 0.0354
_refine_ls_R_factor_gt 0.0299
_refine_ls_shift/su_max 0.001
_refine_ls_shift/su_mean 0.000
_refine_ls_structure_factor_coef Fsqd
_refine_ls_weighting_details 'calc w=1/[\s^2^(Fo^2^)+(0.0241P)^2^+2.3786P] where P=(Fo^2^+2Fc^2^)/3'
_refine_ls_weighting_scheme calc
_refine_ls_wR_factor_gt 0.0672
_refine_ls_wR_factor_ref 0.0714
_reflns_number_gt 3245
_reflns_number_total 3638
_reflns_threshold_expression >2sigma(I)
_cod_data_source_file cg401818k_si_001.cif
_cod_data_source_block 6_[Sn(PyNS)(n-Bu)Cl2]
_cod_depositor_comments 'Adding full bibliography for 4511532--4511537.cif.'
_cod_original_cell_volume 1787.09(10)
_cod_database_code 4511537
_reflns_odcompleteness_completeness 99.77
_reflns_odcompleteness_iscentric 1
_reflns_odcompleteness_theta 26.32

loop_
_space_group_symop_id
_space_group_symop_operation_xyz
1 'x, y, z'
2 '-x+1/2, y+1/2, -z+1/2'
3 '-x, -y, -z'
4 'x-1/2, -y-1/2, z-1/2'

loop_
_atom_site_label
_atom_site_type_symbol
_atom_site_fract_x
_atom_site_fract_y
_atom_site_fract_z
_atom_site_U_iso_or_equiv
_atom_site_adp_type
_atom_site_occupancy
_atom_site_symmetry_multiplicity
_atom_site_calc_flag
_atom_site_refinement_flags
Sn1 Sn 0.134825(17) 0.66348(2) 0.377854(17) 0.04488(9) Uani 1 1 d .
Cl1 Cl 0.06422(7) 0.66976(8) 0.19097(7) 0.0575(2) Uani 1 1 d .
Cl2 Cl 0.22189(8) 0.60735(11) 0.56107(7) 0.0674(2) Uani 1 1 d .
S1 S 0.25358(8) 0.85417(8) 0.39671(8) 0.0604(2) Uani 1 1 d .
N1 N 0.1000(2) 0.4476(3) 0.35841(19) 0.0457(6) Uani 1 1 d .
N2 N 0.28933(19) 0.5662(2) 0.37562(18) 0.0402(5) Uani 1 1 d .
C1 C 0.0071(3) 0.3898(4) 0.3563(3) 0.0573(8) Uani 1 1 d .
H1 H -0.0512 0.4398 0.3588 0.069 Uiso 1 1 calc R
C2 C -0.0047(3) 0.2586(4) 0.3506(3) 0.0648(10) Uani 1 1 d .
H2 H -0.0702 0.2205 0.3494 0.078 Uiso 1 1 calc R
C3 C 0.0809(3) 0.1836(4) 0.3467(3) 0.0629(9) Uani 1 1 d .
H3 H 0.0740 0.0947 0.3427 0.075 Uiso 1 1 calc R
C4 C 0.1772(3) 0.2427(3) 0.3489(2) 0.0525(8) Uani 1 1 d .
H4 H 0.2364 0.1945 0.3463 0.063 Uiso 1 1 calc R
C5 C 0.1839(3) 0.3752(3) 0.3549(2) 0.0428(6) Uani 1 1 d .
C6 C 0.2849(2) 0.4445(3) 0.3623(2) 0.0438(7) Uani 1 1 d .
H6 H 0.3451 0.4009 0.3575 0.053 Uiso 1 1 calc R
C7 C 0.3846(2) 0.6430(3) 0.3901(2) 0.0410(6) Uani 1 1 d .
C8 C 0.4862(2) 0.5900(3) 0.3950(2) 0.0501(7) Uani 1 1 d .
H8 H 0.4923 0.5016 0.3891 0.060 Uiso 1 1 calc R
C9 C 0.5766(3) 0.6678(4) 0.4085(3) 0.0605(9) Uani 1 1 d .
H9 H 0.6437 0.6325 0.4110 0.073 Uiso 1 1 calc R
C10 C 0.5676(3) 0.7986(4) 0.4182(3) 0.0630(10) Uani 1 1 d .
H10 H 0.6293 0.8511 0.4279 0.076 Uiso 1 1 calc R
C11 C 0.4692(3) 0.8527(3) 0.4138(3) 0.0551(8) Uani 1 1 d .
H11 H 0.4645 0.9413 0.4195 0.066 Uiso 1 1 calc R
C12 C 0.3754(2) 0.7755(3) 0.4006(2) 0.0447(7) Uani 1 1 d .
C13 C -0.0284(3) 0.7125(4) 0.3738(3) 0.0685(10) Uani 1 1 d .
H13A H -0.0851 0.6640 0.3195 0.082 Uiso 1 1 calc R
H13B H -0.0305 0.6833 0.4363 0.082 Uiso 1 1 calc R
C14 C -0.0621(3) 0.8480(4) 0.3601(3) 0.0653(10) Uani 1 1 d .
H14A H -0.0593 0.8794 0.2983 0.078 Uiso 1 1 calc R
H14B H -0.0085 0.8976 0.4157 0.078 Uiso 1 1 calc R
C15 C -0.1809(3) 0.8690(4) 0.3550(3) 0.0673(10) Uani 1 1 d .
H15A H -0.2346 0.8228 0.2971 0.081 Uiso 1 1 calc R
H15B H -0.1845 0.8326 0.4150 0.081 Uiso 1 1 calc R
C16 C -0.2159(4) 1.0059(4) 0.3468(4) 0.0866(13) Uani 1 1 d .
H16A H -0.2118 1.0434 0.2881 0.130 Uiso 1 1 calc R
H16B H -0.1664 1.0515 0.4059 0.130 Uiso 1 1 calc R
H16C H -0.2922 1.0113 0.3413 0.130 Uiso 1 1 calc R

loop_
_atom_site_aniso_label
_atom_site_aniso_U_11
_atom_site_aniso_U_22
_atom_site_aniso_U_33
_atom_site_aniso_U_23
_atom_site_aniso_U_13
_atom_site_aniso_U_12
Sn1 0.03932(13) 0.04662(14) 0.05593(15) -0.00028(9) 0.02689(10) 0.00504(8)
Cl1 0.0572(5) 0.0612(5) 0.0533(5) 0.0026(4) 0.0219(4) -0.0009(4)
Cl2 0.0665(5) 0.0865(7) 0.0549(5) -0.0002(5) 0.0307(4) 0.0100(5)
S1 0.0538(5) 0.0438(4) 0.0866(7) -0.0088(4) 0.0320(5) 0.0014(4)
N1 0.0420(13) 0.0519(15) 0.0498(14) 0.0008(12) 0.0256(11) -0.0010(11)
N2 0.0383(12) 0.0426(13) 0.0448(13) 0.0017(10) 0.0223(10) 0.0022(10)
C1 0.0483(18) 0.064(2) 0.067(2) 0.0011(17) 0.0313(17) -0.0058(16)
C2 0.060(2) 0.066(2) 0.073(2) 0.0001(19) 0.0321(19) -0.0192(18)
C3 0.076(2) 0.0488(19) 0.064(2) -0.0022(16) 0.0289(19) -0.0146(18)
C4 0.0577(19) 0.0479(18) 0.0521(18) -0.0020(14) 0.0228(15) -0.0022(15)
C5 0.0472(16) 0.0446(16) 0.0413(15) -0.0009(13) 0.0229(13) -0.0003(13)
C6 0.0420(15) 0.0474(17) 0.0482(16) 0.0021(13) 0.0248(13) 0.0065(13)
C7 0.0356(14) 0.0480(16) 0.0411(15) 0.0053(12) 0.0174(12) -0.0012(12)
C8 0.0404(16) 0.058(2) 0.0546(18) 0.0125(15) 0.0227(14) 0.0051(14)
C9 0.0369(16) 0.083(3) 0.064(2) 0.0155(19) 0.0229(15) 0.0034(16)
C10 0.0426(18) 0.080(3) 0.063(2) 0.0106(19) 0.0182(16) -0.0137(17)
C11 0.0555(19) 0.055(2) 0.0508(19) 0.0007(15) 0.0180(15) -0.0121(15)
C12 0.0406(15) 0.0493(17) 0.0433(16) 0.0004(13) 0.0163(13) -0.0027(13)
C13 0.053(2) 0.075(2) 0.095(3) 0.013(2) 0.048(2) 0.0154(18)
C14 0.0473(19) 0.067(2) 0.088(3) 0.0005(19) 0.0335(19) 0.0034(16)
C15 0.0427(18) 0.077(3) 0.087(3) 0.015(2) 0.0318(19) 0.0106(17)
C16 0.062(2) 0.078(3) 0.126(4) -0.002(3) 0.046(3) 0.002(2)

loop_
_atom_type_symbol
_atom_type_description
_atom_type_scat_dispersion_real
_atom_type_scat_dispersion_imag
_atom_type_scat_source
C C 0.0033 0.0016 'International Tables Vol C Tables 4.2.6.8 and 6.1.1.4'
H H 0.0000 0.0000 'International Tables Vol C Tables 4.2.6.8 and 6.1.1.4'
N N 0.0061 0.0033 'International Tables Vol C Tables 4.2.6.8 and 6.1.1.4'
S S 0.1246 0.1234 'International Tables Vol C Tables 4.2.6.8 and 6.1.1.4'
Cl Cl 0.1484 0.1585 'International Tables Vol C Tables 4.2.6.8 and 6.1.1.4'
Sn Sn -0.6537 1.4246 'International Tables Vol C Tables 4.2.6.8 and 6.1.1.4'

loop_
_geom_angle_atom_site_label_1
_geom_angle_atom_site_label_2
_geom_angle_atom_site_label_3
_geom_angle
Cl1 Sn1 Cl2 166.83(3)
S1 Sn1 Cl1 91.90(3)
S1 Sn1 Cl2 94.71(4)
N1 Sn1 Cl1 85.72(7)
N1 Sn1 Cl2 83.20(7)
N1 Sn1 S1 152.94(7)
N2 Sn1 Cl1 85.79(6)
N2 Sn1 Cl2 83.99(6)
N2 Sn1 S1 81.09(6)
N2 Sn1 N1 71.85(9)
C13 Sn1 Cl1 92.69(12)
C13 Sn1 Cl2 95.36(12)
C13 Sn1 S1 112.01(12)
C13 Sn1 N1 95.03(13)
C13 Sn1 N2 166.86(13)
C12 S1 Sn1 98.05(11)
C1 N1 Sn1 125.2(2)
C1 N1 C5 118.9(3)
C5 N1 Sn1 115.8(2)
C6 N2 Sn1 117.5(2)
C6 N2 C7 124.4(3)
C7 N2 Sn1 118.08(18)
N1 C1 C2 121.8(3)
C1 C2 C3 119.6(3)
C2 C3 C4 118.9(3)
C3 C4 C5 118.6(3)
N1 C5 C4 122.2(3)
N1 C5 C6 115.8(3)
C4 C5 C6 121.9(3)
N2 C6 C5 119.0(3)
C8 C7 N2 122.0(3)
C12 C7 N2 117.8(3)
C12 C7 C8 120.2(3)
C9 C8 C7 120.3(3)
C8 C9 C10 119.6(3)
C11 C10 C9 121.2(3)
C10 C11 C12 120.5(3)
C7 C12 S1 124.9(2)
C7 C12 C11 118.2(3)
C11 C12 S1 117.0(3)
C14 C13 Sn1 117.8(3)
C13 C14 C15 112.5(3)
C16 C15 C14 114.2(3)

loop_
_geom_bond_atom_site_label_1
_geom_bond_atom_site_label_2
_geom_bond_distance
Sn1 Cl1 2.4848(9)
Sn1 Cl2 2.4968(10)
Sn1 S1 2.4571(9)
Sn1 N1 2.286(3)
Sn1 N2 2.256(2)
Sn1 C13 2.152(3)
S1 C12 1.759(3)
N1 C1 1.335(4)
N1 C5 1.341(4)
N2 C6 1.279(4)
N2 C7 1.412(4)
C1 C2 1.373(5)
C2 C3 1.377(6)
C3 C4 1.380(5)
C4 C5 1.382(4)
C5 C6 1.459(4)
C7 C8 1.403(4)
C7 C12 1.398(4)
C8 C9 1.371(5)
C9 C10 1.379(5)
C10 C11 1.371(5)
C11 C12 1.403(4)
C13 C14 1.466(5)
C14 C15 1.527(5)
C15 C16 1.485(6)

loop_
_geom_torsion_atom_site_label_1
_geom_torsion_atom_site_label_2
_geom_torsion_atom_site_label_3
_geom_torsion_atom_site_label_4
_geom_torsion
Sn1 S1 C12 C7 2.5(3)
Sn1 S1 C12 C11 -178.5(2)
Sn1 N1 C1 C2 -175.9(3)
Sn1 N1 C5 C4 176.4(2)
Sn1 N1 C5 C6 -1.0(3)
Sn1 N2 C6 C5 -3.2(4)
Sn1 N2 C7 C8 176.7(2)
Sn1 N2 C7 C12 -2.7(3)
Sn1 C13 C14 C15 178.1(3)
Cl1 Sn1 S1 C12 -88.00(11)
Cl1 Sn1 N1 C1 -97.5(3)
Cl1 Sn1 N1 C5 86.6(2)
Cl1 Sn1 N2 C6 -84.9(2)
Cl1 Sn1 N2 C7 95.8(2)
Cl1 Sn1 C13 C14 -80.2(3)
Cl2 Sn1 S1 C12 80.59(11)
Cl2 Sn1 N1 C1 89.7(3)
Cl2 Sn1 N1 C5 -86.3(2)
Cl2 Sn1 N2 C6 86.8(2)
Cl2 Sn1 N2 C7 -92.5(2)
Cl2 Sn1 C13 C14 110.3(3)
S1 Sn1 N1 C1 176.7(2)
S1 Sn1 N1 C5 0.8(3)
S1 Sn1 N2 C6 -177.5(2)
S1 Sn1 N2 C7 3.23(19)
S1 Sn1 C13 C14 13.0(4)
N1 Sn1 S1 C12 -3.68(19)
N1 Sn1 N2 C6 2.0(2)
N1 Sn1 N2 C7 -177.3(2)
N1 Sn1 C13 C14 -166.1(3)
N1 C1 C2 C3 -0.1(6)
N1 C5 C6 N2 2.8(4)
N2 Sn1 S1 C12 -2.56(12)
N2 Sn1 N1 C1 175.5(3)
N2 Sn1 N1 C5 -0.4(2)
N2 Sn1 C13 C14 -163.2(4)
N2 C7 C8 C9 179.6(3)
N2 C7 C12 S1 -0.3(4)
N2 C7 C12 C11 -179.2(3)
C1 N1 C5 C4 0.2(5)
C1 N1 C5 C6 -177.2(3)
C1 C2 C3 C4 0.1(6)
C2 C3 C4 C5 0.0(5)
C3 C4 C5 N1 -0.2(5)
C3 C4 C5 C6 177.0(3)
C4 C5 C6 N2 -174.6(3)
C5 N1 C1 C2 0.0(5)
C6 N2 C7 C8 -2.6(5)
C6 N2 C7 C12 178.1(3)
C7 N2 C6 C5 176.0(3)
C7 C8 C9 C10 0.7(5)
C8 C7 C12 S1 -179.6(2)
C8 C7 C12 C11 1.4(5)
C8 C9 C10 C11 -0.6(6)
C9 C10 C11 C12 0.9(6)
C10 C11 C12 S1 179.6(3)
C10 C11 C12 C7 -1.3(5)
C12 C7 C8 C9 -1.1(5)
C13 Sn1 S1 C12 178.32(16)
C13 Sn1 N1 C1 -5.2(3)
C13 Sn1 N1 C5 178.9(2)
C13 Sn1 N2 C6 -1.1(7)
C13 Sn1 N2 C7 179.6(5)
C13 C14 C15 C16 176.8(4)
